data_1547488
loop_
_publ_author_name
'Tsui, Emily Y.'
'Tran, Rosalie'
'Yano, Junko'
'Agapie, Theodor'

_publ_section_title
;
 Redox-inactive metals modulate the reduction potential in heterometallic
 manganese-oxido clusters
;
_journal_name_full 'Nature Chemistry'
_journal_page_first 293
_journal_page_last 299
_journal_paper_doi 10.1038/NCHEM.1578
_journal_volume 5
_journal_year 2013
_chemical_formula_sum 'C72 H65 F9 Mn3 N6 O21 S3 Y'
_chemical_formula_weight 1871.21
_space_group_IT_number 14
_symmetry_cell_setting monoclinic
_symmetry_space_group_name_Hall '-P 2ybc'
_symmetry_space_group_name_H-M 'P 1 21/c 1'
_atom_sites_solution_hydrogens geom
_atom_sites_solution_primary direct
_atom_sites_solution_secondary difmap
_cell_angle_alpha 90.00
_cell_angle_beta 102.212(6)
_cell_angle_gamma 90.00
_cell_formula_units_Z 4
_cell_length_a 14.7253(17)
_cell_length_b 25.280(3)
_cell_length_c 23.717(3)
_cell_measurement_reflns_used 9265
_cell_measurement_temperature 100(2)
_cell_measurement_theta_max 24.91
_cell_measurement_theta_min 2.17
_cell_volume 8629.0(18)
_computing_cell_refinement 'Bruker SAINT'
_computing_data_collection 'Bruker APEX2'
_computing_data_reduction 'Bruker SAINT'
_computing_molecular_graphics 'Bruker SHELXTL'
_computing_publication_material 'Bruker SHELXTL'
_computing_structure_refinement 'SHELXL-97 (Sheldrick, 2008)'
_computing_structure_solution 'SHELXS-97 (Sheldrick, 2008)'
_diffrn_ambient_temperature 100(2)
_diffrn_measured_fraction_theta_full 0.997
_diffrn_measured_fraction_theta_max 0.997
_diffrn_measurement_device_type 'Bruker APEX-II CCD'
_diffrn_measurement_method '\f and \w scans'
_diffrn_radiation_monochromator graphite
_diffrn_radiation_source 'fine-focus sealed tube'
_diffrn_radiation_type MoK\a
_diffrn_radiation_wavelength 0.71073
_diffrn_reflns_av_R_equivalents 0.0774
_diffrn_reflns_av_sigmaI/netI 0.0591
_diffrn_reflns_limit_h_max 19
_diffrn_reflns_limit_h_min -19
_diffrn_reflns_limit_k_max 31
_diffrn_reflns_limit_k_min -32
_diffrn_reflns_limit_l_max 30
_diffrn_reflns_limit_l_min -30
_diffrn_reflns_number 182157
_diffrn_reflns_theta_full 27.50
_diffrn_reflns_theta_max 27.50
_diffrn_reflns_theta_min 1.63
_exptl_absorpt_coefficient_mu 1.256
_exptl_absorpt_correction_T_max 0.8244
_exptl_absorpt_correction_T_min 0.5840
_exptl_absorpt_correction_type multi-scan
_exptl_absorpt_process_details SADABS
_exptl_crystal_colour purple
_exptl_crystal_density_diffrn 1.440
_exptl_crystal_density_method 'not measured'
_exptl_crystal_description rounded
_exptl_crystal_F_000 3800
_exptl_crystal_size_max 0.48
_exptl_crystal_size_mid 0.27
_exptl_crystal_size_min 0.16
_refine_diff_density_max 0.846
_refine_diff_density_min -0.628
_refine_diff_density_rms 0.085
_refine_ls_extinction_method none
_refine_ls_goodness_of_fit_ref 1.070
_refine_ls_hydrogen_treatment constr
_refine_ls_matrix_type full
_refine_ls_number_parameters 1042
_refine_ls_number_reflns 19768
_refine_ls_number_restraints 0
_refine_ls_restrained_S_all 1.070
_refine_ls_R_factor_all 0.0794
_refine_ls_R_factor_gt 0.0515
_refine_ls_shift/su_max 0.001
_refine_ls_shift/su_mean 0.000
_refine_ls_structure_factor_coef Fsqd
_refine_ls_weighting_details 'calc w=1/[\s^2^(Fo^2^)+(0.0719P)^2^+0.0000P] where P=(Fo^2^+2Fc^2^)/3'
_refine_ls_weighting_scheme calc
_refine_ls_wR_factor_gt 0.1233
_refine_ls_wR_factor_ref 0.1318
_reflns_number_gt 13998
_reflns_number_total 19768
_reflns_threshold_expression >2sigma(I)
_cod_data_source_file nchem.1578-s9.cif
_cod_data_source_block eyt103-sr
_cod_depositor_comments
;
The following automatic conversions were performed:

'_symmetry_cell_setting' value 'Monoclinic' changed to 'monoclinic'
according to the built-in table from CIF Core dictionary named
'cif_core.dic' version 2.4.1 from 2010-06-29.

Automatic conversion script
Id: cif_fix_values 5376 2017-05-30 11:51:03Z andrius 
;
_cod_original_cell_volume 8629.1(17)
_cod_original_sg_symbol_H-M P2(1)/c
_cod_database_code 1547488

loop_
_symmetry_equiv_pos_as_xyz
'x, y, z'
'-x, y+1/2, -z+1/2'
'-x, -y, -z'
'x, -y-1/2, z-1/2'

loop_
_atom_site_label
_atom_site_type_symbol
_atom_site_fract_x
_atom_site_fract_y
_atom_site_fract_z
_atom_site_U_iso_or_equiv
_atom_site_adp_type
_atom_site_occupancy
_atom_site_symmetry_multiplicity
_atom_site_calc_flag
_atom_site_refinement_flags
_atom_site_disorder_assembly
_atom_site_disorder_group
Y1 Y 0.34198(2) 0.507772(10) 0.202737(12) 0.01872(8) Uani 1 1 d . . .
Mn1 Mn 0.41967(3) 0.401975(16) 0.279530(19) 0.01755(11) Uani 1 1 d . . .
Mn3 Mn 0.30164(3) 0.359521(17) 0.167320(19) 0.02031(11) Uani 1 1 d . . .
Mn2 Mn 0.19700(3) 0.405814(18) 0.257809(19) 0.02271(11) Uani 1 1 d . . .
S3 S 0.63821(6) 0.54322(3) 0.38034(4) 0.0334(2) Uani 1 1 d . . .
S1 S 0.26119(6) 0.56628(3) 0.07280(4) 0.0321(2) Uani 1 1 d . . .
S2 S 0.74751(6) 0.21487(3) 0.11813(4) 0.0337(2) Uani 1 1 d . . .
O5 O 0.41302(13) 0.33521(7) 0.24426(9) 0.0200(4) Uani 1 1 d . . .
O11 O 0.47685(14) 0.56849(7) 0.22393(9) 0.0228(5) Uani 1 1 d . . .
C36 C 0.4902(2) 0.31225(11) 0.22686(12) 0.0197(6) Uani 1 1 d . . .
O3 O 0.31411(14) 0.38231(8) 0.31782(8) 0.0243(5) Uani 1 1 d . . .
O10 O 0.31608(15) 0.58281(8) 0.25963(9) 0.0243(5) Uani 1 1 d . . .
O4 O 0.20907(13) 0.33400(7) 0.20914(8) 0.0198(4) Uani 1 1 d . . .
C38 C 0.1226(2) 0.31282(11) 0.18009(13) 0.0221(7) Uani 1 1 d . . .
O8 O 0.42620(14) 0.47076(8) 0.14396(9) 0.0224(5) Uani 1 1 d . . .
O12 O 0.32077(15) 0.57204(8) 0.12966(9) 0.0265(5) Uani 1 1 d . . .
C17 C 0.3487(2) 0.22881(10) 0.26621(12) 0.0191(6) Uani 1 1 d . . .
H17 H 0.3727 0.2099 0.2380 0.023 Uiso 1 1 calc R . .
O1 O 0.30533(14) 0.42281(7) 0.21057(8) 0.0194(4) Uani 1 1 d . . .
C12 C 0.4099(2) 0.24957(11) 0.31365(13) 0.0216(7) Uani 1 1 d . . .
O2 O 0.42167(14) 0.47624(7) 0.28861(8) 0.0191(4) Uani 1 1 d . . .
C13 C 0.3732(2) 0.27396(11) 0.35680(13) 0.0224(7) Uani 1 1 d . . .
H13 H 0.4142 0.2865 0.3906 0.027 Uiso 1 1 calc R . .
C66 C 0.3660(2) 0.21311(13) 0.08617(14) 0.0320(8) Uani 1 1 d . . .
H66 H 0.3345 0.1902 0.0567 0.038 Uiso 1 1 calc R . .
N3 N 0.21509(18) 0.46600(11) 0.32908(11) 0.0289(6) Uani 1 1 d . . .
C31 C 0.1308(2) 0.25264(11) 0.16764(13) 0.0235(7) Uani 1 1 d . . .
N2 N 0.48393(18) 0.38836(9) 0.37073(12) 0.0265(6) Uani 1 1 d . . .
O6 O 0.18890(15) 0.51524(8) 0.18529(9) 0.0279(5) Uani 1 1 d . . .
C64 C 0.4512(2) 0.27745(11) 0.17373(12) 0.0215(7) Uani 1 1 d . . .
C19 C 0.5512(2) 0.27903(10) 0.27635(12) 0.0194(6) Uani 1 1 d . . .
N5 N 0.16774(19) 0.35933(9) 0.10162(11) 0.0243(6) Uani 1 1 d . . .
O13 O 0.1887(2) 0.60435(12) 0.06073(12) 0.0566(8) Uani 1 1 d . . .
C15 C 0.2190(2) 0.25883(11) 0.30301(13) 0.0225(7) Uani 1 1 d . . .
H15 H 0.1537 0.2606 0.3002 0.027 Uiso 1 1 calc R . .
C23 C 0.5702(2) 0.22635(11) 0.36279(13) 0.0229(7) Uani 1 1 d . . .
H23 H 0.5438 0.2087 0.3909 0.028 Uiso 1 1 calc R . .
C34 C 0.1451(3) 0.14631(13) 0.13603(15) 0.0360(9) Uani 1 1 d . . .
H34 H 0.1514 0.1106 0.1250 0.043 Uiso 1 1 calc R . .
N1 N 0.54103(18) 0.40226(9) 0.24463(11) 0.0227(6) Uani 1 1 d . . .
C68 C 0.5014(2) 0.23676(11) 0.15694(13) 0.0257(7) Uani 1 1 d . . .
H68 H 0.5645 0.2313 0.1753 0.031 Uiso 1 1 calc R . .
C7 C 0.4688(2) 0.61533(11) 0.25734(14) 0.0290(7) Uani 1 1 d . . .
H7A H 0.4460 0.6455 0.2315 0.035 Uiso 1 1 calc R . .
H7B H 0.5299 0.6249 0.2816 0.035 Uiso 1 1 calc R . .
C43 C 0.5973(2) 0.44415(12) 0.24189(14) 0.0275(7) Uani 1 1 d . . .
H43 H 0.5922 0.4746 0.2645 0.033 Uiso 1 1 calc R . .
C62 C 0.0649(3) 0.39742(15) 0.02115(16) 0.0445(10) Uani 1 1 d . . .
H62 H 0.0559 0.4159 -0.0145 0.053 Uiso 1 1 calc R . .
C16 C 0.2535(2) 0.23505(11) 0.25909(12) 0.0205(6) Uani 1 1 d . . .
O14 O 0.2385(2) 0.51242(10) 0.05796(12) 0.0507(7) Uani 1 1 d . . .
O9 O 0.37313(15) 0.39008(8) 0.11359(10) 0.0305(5) Uani 1 1 d . . .
C44 C 0.4238(2) 0.39194(12) 0.40592(14) 0.0276(7) Uani 1 1 d . . .
C20 C 0.6475(2) 0.27853(11) 0.28299(13) 0.0231(7) Uani 1 1 d . . .
H20 H 0.6748 0.2966 0.2556 0.028 Uiso 1 1 calc R . .
C58 C -0.0305(2) 0.29243(13) 0.21164(15) 0.0327(8) Uani 1 1 d . . .
H58 H -0.0464 0.2680 0.1807 0.039 Uiso 1 1 calc R . .
C33 C 0.0813(2) 0.17898(13) 0.10249(15) 0.0366(9) Uani 1 1 d . . .
H33 H 0.0413 0.1656 0.0687 0.044 Uiso 1 1 calc R . .
N6 N 0.36245(18) 0.28778(9) 0.14658(11) 0.0247(6) Uani 1 1 d . . .
C67 C 0.4577(2) 0.20379(12) 0.11255(14) 0.0291(8) Uani 1 1 d . . .
H67 H 0.4906 0.1751 0.1004 0.035 Uiso 1 1 calc R . .
C35 C 0.1996(2) 0.16612(12) 0.18584(14) 0.0281(7) Uani 1 1 d . . .
H35 H 0.2438 0.1435 0.2090 0.034 Uiso 1 1 calc R . .
C22 C 0.6661(2) 0.22642(11) 0.36900(13) 0.0256(7) Uani 1 1 d . . .
H22 H 0.7045 0.2088 0.4007 0.031 Uiso 1 1 calc R . .
C14 C 0.2788(2) 0.28012(12) 0.35122(13) 0.0239(7) Uani 1 1 d . . .
C30 C 0.1923(2) 0.21854(11) 0.20369(13) 0.0232(7) Uani 1 1 d . . .
C42 C 0.6612(2) 0.44411(12) 0.20762(15) 0.0320(8) Uani 1 1 d . . .
H42 H 0.7010 0.4736 0.2073 0.038 Uiso 1 1 calc R . .
C32 C 0.0752(2) 0.23161(13) 0.11791(14) 0.0313(8) Uani 1 1 d . . .
H32 H 0.0318 0.2540 0.0937 0.038 Uiso 1 1 calc R . .
C6 C 0.4010(2) 0.60254(12) 0.29451(13) 0.0263(7) Uani 1 1 d . . .
H6A H 0.4281 0.5756 0.3235 0.032 Uiso 1 1 calc R . .
H6B H 0.3880 0.6347 0.3152 0.032 Uiso 1 1 calc R . .
C25 C 0.2581(2) 0.36514(12) 0.40566(13) 0.0252(7) Uani 1 1 d . . .
C49 C 0.2891(2) 0.45671(13) 0.37299(13) 0.0259(7) Uani 1 1 d . . .
C24 C 0.2394(2) 0.31088(13) 0.39357(13) 0.0279(7) Uani 1 1 d . . .
C47 C 0.5436(3) 0.37353(16) 0.48777(18) 0.0496(11) Uani 1 1 d . . .
H47 H 0.5642 0.3688 0.5282 0.059 Uiso 1 1 calc R . .
C63 C 0.1536(3) 0.38589(13) 0.05117(14) 0.0343(8) Uani 1 1 d . . .
H63 H 0.2054 0.3968 0.0361 0.041 Uiso 1 1 calc R . .
C1 C 0.1124(2) 0.49054(14) 0.17302(14) 0.0309(8) Uani 1 1 d . . .
O7 O 0.09630(17) 0.44982(10) 0.19928(10) 0.0398(6) Uani 1 1 d . . .
C59 C 0.0949(2) 0.34380(12) 0.12317(13) 0.0254(7) Uani 1 1 d . . .
C21 C 0.7048(2) 0.25233(12) 0.32866(13) 0.0262(7) Uani 1 1 d . . .
H21 H 0.7703 0.2523 0.3320 0.031 Uiso 1 1 calc R . .
C52 C 0.2090(3) 0.55526(14) 0.36229(15) 0.0366(8) Uani 1 1 d . . .
H52 H 0.1789 0.5887 0.3585 0.044 Uiso 1 1 calc R . .
C18 C 0.5112(2) 0.25140(10) 0.31653(12) 0.0193(6) Uani 1 1 d . . .
C45 C 0.5734(2) 0.37677(12) 0.39383(16) 0.0309(8) Uani 1 1 d . . .
H45 H 0.6163 0.3744 0.3692 0.037 Uiso 1 1 calc R . .
C5 C 0.2507(2) 0.62414(12) 0.23717(15) 0.0333(8) Uani 1 1 d . . .
H5A H 0.2376 0.6452 0.2692 0.050 Uiso 1 1 calc R . .
H5B H 0.1929 0.6083 0.2157 0.050 Uiso 1 1 calc R . .
H5C H 0.2772 0.6469 0.2114 0.050 Uiso 1 1 calc R . .
C40 C 0.6100(2) 0.35697(12) 0.17608(14) 0.0274(7) Uani 1 1 d . . .
H40 H 0.6126 0.3267 0.1528 0.033 Uiso 1 1 calc R . .
C8 C 0.5408(2) 0.57725(13) 0.18668(15) 0.0329(8) Uani 1 1 d . . .
H8A H 0.5218 0.6087 0.1629 0.049 Uiso 1 1 calc R . .
H8B H 0.5409 0.5464 0.1617 0.049 Uiso 1 1 calc R . .
H8C H 0.6035 0.5827 0.2101 0.049 Uiso 1 1 calc R . .
C41 C 0.6671(2) 0.40055(13) 0.17345(16) 0.0341(8) Uani 1 1 d . . .
H41 H 0.7096 0.4003 0.1484 0.041 Uiso 1 1 calc R . .
C54 C 0.0515(2) 0.32073(12) 0.21941(14) 0.0253(7) Uani 1 1 d . . .
C28 C 0.1388(3) 0.30994(16) 0.46243(17) 0.0481(11) Uani 1 1 d . . .
H28 H 0.0981 0.2911 0.4814 0.058 Uiso 1 1 calc R . .
C48 C 0.4516(3) 0.38590(15) 0.46463(15) 0.0406(9) Uani 1 1 d . . .
H48 H 0.4085 0.3901 0.4889 0.049 Uiso 1 1 calc R . .
C26 C 0.2168(2) 0.38926(13) 0.44657(14) 0.0308(8) Uani 1 1 d . . .
H26 H 0.2289 0.4256 0.4551 0.037 Uiso 1 1 calc R . .
C65 C 0.3215(2) 0.25579(12) 0.10326(13) 0.0292(8) Uani 1 1 d . . .
H65 H 0.2595 0.2631 0.0839 0.035 Uiso 1 1 calc R . .
C60 C 0.0047(2) 0.35496(13) 0.09497(15) 0.0359(9) Uani 1 1 d . . .
H60 H -0.0464 0.3443 0.1109 0.043 Uiso 1 1 calc R . .
C55 C 0.0201(3) 0.36187(14) 0.29959(16) 0.0395(9) Uani 1 1 d . . .
H55 H 0.0385 0.3856 0.3310 0.047 Uiso 1 1 calc R . .
C51 C 0.2861(3) 0.54585(14) 0.40517(15) 0.0414(9) Uani 1 1 d . . .
H51 H 0.3116 0.5734 0.4309 0.050 Uiso 1 1 calc R . .
C53 C 0.1767(2) 0.51415(14) 0.32482(16) 0.0351(8) Uani 1 1 d . . .
H53 H 0.1244 0.5205 0.2944 0.042 Uiso 1 1 calc R . .
N4 N 0.07564(18) 0.35572(10) 0.26246(12) 0.0274(6) Uani 1 1 d . . .
C39 C 0.5498(2) 0.35889(11) 0.21328(13) 0.0210(7) Uani 1 1 d . . .
C50 C 0.3264(3) 0.49614(13) 0.41071(14) 0.0335(8) Uani 1 1 d . . .
H50 H 0.3794 0.4893 0.4404 0.040 Uiso 1 1 calc R . .
C57 C -0.0888(3) 0.29992(15) 0.24913(18) 0.0469(10) Uani 1 1 d . . .
H57 H -0.1458 0.2811 0.2441 0.056 Uiso 1 1 calc R . .
C29 C 0.1781(3) 0.28510(15) 0.42193(15) 0.0402(9) Uani 1 1 d . . .
H29 H 0.1631 0.2491 0.4129 0.048 Uiso 1 1 calc R . .
C61 C -0.0096(3) 0.38222(15) 0.04274(16) 0.0432(10) Uani 1 1 d . . .
H61 H -0.0708 0.3901 0.0224 0.052 Uiso 1 1 calc R . .
C46 C 0.6044(3) 0.36821(14) 0.45191(18) 0.0478(11) Uani 1 1 d . . .
H46 H 0.6673 0.3587 0.4669 0.057 Uiso 1 1 calc R . .
C3 C 0.4184(2) 0.43221(11) 0.10903(13) 0.0231(7) Uani 1 1 d . . .
C4 C 0.4671(2) 0.43504(13) 0.06019(14) 0.0319(8) Uani 1 1 d . . .
H4A H 0.4999 0.4017 0.0576 0.048 Uiso 1 1 calc R . .
H4B H 0.5119 0.4642 0.0667 0.048 Uiso 1 1 calc R . .
H4C H 0.4216 0.4410 0.0241 0.048 Uiso 1 1 calc R . .
C37 C 0.3213(2) 0.39855(12) 0.37468(13) 0.0248(7) Uani 1 1 d . . .
O19 O 0.55817(17) 0.50885(9) 0.37624(11) 0.0396(6) Uani 1 1 d . . .
O20 O 0.66228(19) 0.55521(10) 0.32582(11) 0.0450(7) Uani 1 1 d . . .
O18 O 0.6412(2) 0.58638(9) 0.41930(12) 0.0500(7) Uani 1 1 d . . .
O15 O 0.73263(17) 0.24175(10) 0.16872(10) 0.0402(6) Uani 1 1 d . . .
O17 O 0.68249(19) 0.17313(9) 0.09879(11) 0.0499(7) Uani 1 1 d . . .
O16 O 0.8426(2) 0.20281(11) 0.11806(13) 0.0560(8) Uani 1 1 d . . .
C9 C 0.3389(3) 0.58558(14) 0.02610(14) 0.0415(10) Uani 1 1 d . . .
F2 F 0.36939(18) 0.63462(8) 0.03600(9) 0.0530(6) Uani 1 1 d . . .
F3 F 0.41327(19) 0.55420(9) 0.03389(11) 0.0596(7) Uani 1 1 d . . .
F1 F 0.2966(2) 0.58259(10) -0.02889(9) 0.0726(8) Uani 1 1 d . . .
C11 C 0.7330(3) 0.50071(13) 0.41549(18) 0.0405(9) Uani 1 1 d . . .
F8 F 0.71956(16) 0.48288(9) 0.46579(10) 0.0542(6) Uani 1 1 d . . .
F9 F 0.74074(16) 0.45847(8) 0.38291(11) 0.0540(6) Uani 1 1 d . . .
F7 F 0.81342(15) 0.52629(9) 0.42506(12) 0.0671(8) Uani 1 1 d . . .
C10 C 0.7167(4) 0.26498(16) 0.06268(17) 0.0509(11) Uani 1 1 d . . .
F5 F 0.6292(2) 0.28195(10) 0.05868(11) 0.0703(8) Uani 1 1 d . . .
F4 F 0.7716(2) 0.30716(10) 0.07451(13) 0.0828(9) Uani 1 1 d . . .
F6 F 0.7222(3) 0.24759(12) 0.01186(11) 0.1051(13) Uani 1 1 d . . .
C2 C 0.0392(3) 0.51102(16) 0.12452(18) 0.0486(10) Uani 1 1 d . . .
H2A H 0.0194 0.5462 0.1344 0.073 Uiso 1 1 calc R . .
H2B H -0.0141 0.4869 0.1178 0.073 Uiso 1 1 calc R . .
H2C H 0.0644 0.5134 0.0895 0.073 Uiso 1 1 calc R . .
C27 C 0.1589(3) 0.36218(15) 0.47532(16) 0.0436(10) Uani 1 1 d . . .
H27 H 0.1330 0.3796 0.5038 0.052 Uiso 1 1 calc R . .
C56 C -0.0637(3) 0.33504(17) 0.29420(19) 0.0528(11) Uani 1 1 d . . .
H56 H -0.1026 0.3407 0.3209 0.063 Uiso 1 1 calc R . .
C69 C 0.3872(4) 0.31242(17) 0.97905(19) 0.0661(14) Uani 1 1 d . . .
H69A H 0.3925 0.3304 1.0162 0.099 Uiso 1 1 calc R . .
H69B H 0.4491 0.3021 0.9740 0.099 Uiso 1 1 calc R . .
H69C H 0.3484 0.2808 0.9782 0.099 Uiso 1 1 calc R . .
C70 C 0.3460(9) 0.3471(2) 0.9338(3) 0.199(6) Uani 1 1 d . . .
H70A H 0.3965 0.3581 0.9147 0.239 Uiso 1 1 calc R . .
H70B H 0.3030 0.3252 0.9055 0.239 Uiso 1 1 calc R . .
O21 O 0.3023(2) 0.38824(16) 0.94045(14) 0.0785(11) Uani 1 1 d . . .
C71 C 0.2566(7) 0.4216(3) 0.8982(3) 0.156(4) Uani 1 1 d . . .
H71A H 0.2989 0.4275 0.8715 0.188 Uiso 1 1 calc R . .
H71B H 0.2028 0.4015 0.8763 0.188 Uiso 1 1 calc R . .
C72 C 0.2254(5) 0.4676(3) 0.9086(3) 0.135(3) Uani 1 1 d . . .
H72A H 0.1840 0.4810 0.8737 0.202 Uiso 1 1 calc R . .
H72B H 0.2776 0.4920 0.9204 0.202 Uiso 1 1 calc R . .
H72C H 0.1911 0.4646 0.9396 0.202 Uiso 1 1 calc R . .

loop_
_atom_site_aniso_label
_atom_site_aniso_U_11
_atom_site_aniso_U_22
_atom_site_aniso_U_33
_atom_site_aniso_U_23
_atom_site_aniso_U_13
_atom_site_aniso_U_12
Y1 0.02240(16) 0.01702(14) 0.01472(15) 0.00045(11) -0.00062(12) -0.00099(11)
Mn1 0.0154(2) 0.0157(2) 0.0193(2) 0.00177(17) -0.00144(18) -0.00153(16)
Mn3 0.0167(2) 0.0221(2) 0.0199(2) 0.00454(18) -0.00116(19) -0.00030(18)
Mn2 0.0200(3) 0.0296(3) 0.0168(2) -0.00418(18) -0.00009(19) -0.00805(19)
S3 0.0340(5) 0.0250(4) 0.0332(5) -0.0033(3) -0.0112(4) -0.0015(3)
S1 0.0345(5) 0.0370(5) 0.0213(4) 0.0004(3) -0.0022(4) 0.0051(4)
S2 0.0342(5) 0.0333(4) 0.0305(5) -0.0014(4) 0.0001(4) -0.0120(4)
O5 0.0145(11) 0.0187(10) 0.0239(11) 0.0031(8) -0.0023(9) -0.0013(8)
O11 0.0224(12) 0.0211(10) 0.0239(11) -0.0007(8) 0.0025(9) -0.0043(8)
C36 0.0199(16) 0.0198(14) 0.0170(15) 0.0017(11) -0.0018(12) -0.0011(12)
O3 0.0234(12) 0.0360(12) 0.0126(11) 0.0022(9) 0.0020(9) 0.0052(9)
O10 0.0267(12) 0.0202(10) 0.0238(11) -0.0022(8) 0.0001(10) 0.0008(9)
O4 0.0144(11) 0.0237(10) 0.0180(10) -0.0012(8) -0.0041(8) -0.0055(8)
C38 0.0174(16) 0.0224(15) 0.0225(16) -0.0056(12) -0.0047(13) -0.0026(12)
O8 0.0238(12) 0.0212(10) 0.0214(11) 0.0004(8) 0.0032(9) -0.0001(9)
O12 0.0289(13) 0.0305(12) 0.0186(11) 0.0071(9) 0.0017(10) 0.0044(9)
C17 0.0225(17) 0.0125(13) 0.0209(15) 0.0023(11) 0.0011(13) -0.0017(11)
O1 0.0215(11) 0.0184(10) 0.0177(10) -0.0031(8) 0.0030(9) -0.0022(8)
C12 0.0289(18) 0.0143(13) 0.0190(15) 0.0055(11) -0.0006(13) -0.0019(12)
O2 0.0210(11) 0.0180(10) 0.0172(11) 0.0017(8) 0.0018(9) -0.0026(8)
C13 0.0268(18) 0.0228(15) 0.0152(15) 0.0032(12) -0.0009(13) -0.0103(12)
C66 0.038(2) 0.0294(17) 0.0227(17) -0.0028(13) -0.0071(15) -0.0113(15)
N3 0.0203(15) 0.0418(16) 0.0236(15) 0.0042(12) 0.0020(12) -0.0030(12)
C31 0.0185(17) 0.0259(16) 0.0246(17) -0.0052(13) 0.0008(13) -0.0061(12)
N2 0.0218(15) 0.0215(13) 0.0340(16) 0.0103(11) 0.0009(12) -0.0014(11)
O6 0.0220(13) 0.0327(12) 0.0268(12) -0.0056(9) 0.0003(10) -0.0011(9)
C64 0.0242(17) 0.0199(14) 0.0174(15) 0.0041(11) -0.0020(13) -0.0048(12)
C19 0.0186(16) 0.0152(13) 0.0209(15) 0.0000(11) -0.0037(13) -0.0003(11)
N5 0.0262(15) 0.0262(13) 0.0167(13) -0.0006(10) -0.0040(11) 0.0019(11)
O13 0.0484(18) 0.076(2) 0.0364(16) 0.0072(14) -0.0108(13) 0.0306(15)
C15 0.0187(16) 0.0274(16) 0.0202(16) 0.0019(12) 0.0014(13) -0.0092(12)
C23 0.0271(18) 0.0240(15) 0.0152(15) 0.0019(12) -0.0011(13) -0.0006(13)
C34 0.039(2) 0.0267(17) 0.038(2) -0.0123(15) -0.0015(17) -0.0027(15)
N1 0.0247(15) 0.0195(12) 0.0192(13) 0.0028(10) -0.0063(11) -0.0048(10)
C68 0.0293(19) 0.0209(15) 0.0240(17) 0.0023(12) -0.0011(14) -0.0054(13)
C7 0.0316(19) 0.0184(15) 0.0343(19) -0.0035(13) 0.0012(15) -0.0038(13)
C43 0.0308(19) 0.0221(15) 0.0251(17) 0.0024(13) -0.0045(15) -0.0053(13)
C62 0.050(3) 0.050(2) 0.0242(19) 0.0057(16) -0.0128(18) 0.0100(19)
C16 0.0232(17) 0.0154(14) 0.0200(16) 0.0008(11) -0.0021(13) -0.0049(11)
O14 0.0605(19) 0.0518(16) 0.0405(16) -0.0098(13) 0.0120(14) -0.0142(14)
O9 0.0283(13) 0.0260(12) 0.0384(14) -0.0084(10) 0.0093(11) -0.0028(9)
C44 0.0231(18) 0.0305(17) 0.0264(18) 0.0083(13) -0.0014(14) -0.0091(13)
C20 0.0218(17) 0.0221(15) 0.0232(16) 0.0003(12) -0.0001(13) -0.0009(12)
C58 0.0235(19) 0.0360(19) 0.037(2) -0.0087(15) 0.0020(16) -0.0083(14)
C33 0.036(2) 0.0373(19) 0.0299(19) -0.0145(15) -0.0075(16) -0.0055(16)
N6 0.0274(15) 0.0230(13) 0.0192(14) 0.0041(10) -0.0049(12) -0.0064(11)
C67 0.042(2) 0.0199(15) 0.0239(17) 0.0001(12) 0.0025(15) -0.0030(14)
C35 0.0250(18) 0.0236(16) 0.0328(19) -0.0051(13) -0.0008(15) -0.0003(13)
C22 0.0269(18) 0.0233(15) 0.0218(16) 0.0020(12) -0.0055(14) 0.0040(13)
C14 0.0253(18) 0.0299(16) 0.0166(15) -0.0011(12) 0.0045(13) -0.0110(13)
C30 0.0211(17) 0.0241(15) 0.0229(16) -0.0026(12) 0.0017(13) -0.0052(12)
C42 0.030(2) 0.0267(17) 0.036(2) 0.0050(14) 0.0007(16) -0.0095(14)
C32 0.0252(19) 0.0328(17) 0.0304(18) -0.0052(14) -0.0066(15) -0.0027(14)
C6 0.0295(19) 0.0226(15) 0.0225(17) -0.0044(12) -0.0046(14) -0.0010(13)
C25 0.0188(17) 0.0387(18) 0.0159(15) -0.0003(13) -0.0013(13) -0.0103(13)
C49 0.0239(18) 0.0369(18) 0.0173(16) 0.0040(13) 0.0056(13) -0.0057(14)
C24 0.0225(18) 0.0453(19) 0.0155(16) -0.0019(14) 0.0033(13) -0.0138(14)
C47 0.034(2) 0.065(3) 0.039(2) 0.0226(19) -0.0147(19) -0.0231(19)
C63 0.036(2) 0.0396(19) 0.0234(18) 0.0018(14) -0.0038(15) 0.0038(16)
C1 0.0268(19) 0.044(2) 0.0222(17) -0.0087(15) 0.0053(15) -0.0084(15)
O7 0.0360(15) 0.0511(15) 0.0311(14) -0.0050(12) 0.0049(11) -0.0200(12)
C59 0.0243(18) 0.0239(15) 0.0230(17) -0.0101(12) -0.0062(14) 0.0018(13)
C21 0.0178(17) 0.0264(16) 0.0303(18) 0.0011(13) -0.0038(14) 0.0020(12)
C52 0.044(2) 0.038(2) 0.0285(19) 0.0038(15) 0.0096(17) -0.0011(16)
C18 0.0209(16) 0.0151(13) 0.0181(15) -0.0016(11) -0.0048(13) 0.0008(11)
C45 0.0177(17) 0.0212(16) 0.051(2) 0.0056(14) 0.0012(16) -0.0019(12)
C5 0.033(2) 0.0276(17) 0.036(2) 0.0025(14) 0.0005(16) 0.0087(14)
C40 0.0248(18) 0.0247(16) 0.0295(18) 0.0050(13) -0.0018(15) 0.0028(13)
C8 0.037(2) 0.0310(17) 0.0314(19) 0.0041(14) 0.0088(16) -0.0041(15)
C41 0.0265(19) 0.0360(19) 0.041(2) 0.0085(16) 0.0090(16) -0.0023(15)
C54 0.0190(17) 0.0263(16) 0.0294(18) -0.0018(13) 0.0020(14) -0.0011(12)
C28 0.054(3) 0.055(2) 0.045(2) -0.0171(19) 0.033(2) -0.030(2)
C48 0.029(2) 0.059(2) 0.029(2) 0.0153(17) -0.0045(16) -0.0205(17)
C26 0.033(2) 0.0371(18) 0.0239(18) -0.0056(14) 0.0098(15) -0.0139(15)
C65 0.032(2) 0.0274(17) 0.0234(17) 0.0049(13) -0.0051(15) -0.0093(14)
C60 0.027(2) 0.0392(19) 0.034(2) -0.0096(15) -0.0086(16) 0.0031(15)
C55 0.034(2) 0.047(2) 0.041(2) -0.0188(17) 0.0135(18) -0.0127(17)
C51 0.059(3) 0.036(2) 0.028(2) 0.0014(15) 0.0074(19) -0.0131(18)
C53 0.0255(19) 0.045(2) 0.034(2) 0.0107(16) 0.0050(16) 0.0025(15)
N4 0.0218(15) 0.0303(14) 0.0292(15) -0.0097(11) 0.0036(12) -0.0073(11)
C39 0.0188(16) 0.0206(14) 0.0189(15) 0.0037(12) -0.0064(13) 0.0001(12)
C50 0.036(2) 0.044(2) 0.0204(17) -0.0004(14) 0.0051(15) -0.0109(16)
C57 0.033(2) 0.048(2) 0.062(3) -0.018(2) 0.014(2) -0.0188(17)
C29 0.040(2) 0.049(2) 0.035(2) -0.0143(17) 0.0146(18) -0.0258(17)
C61 0.034(2) 0.050(2) 0.034(2) -0.0033(17) -0.0189(18) 0.0114(18)
C46 0.029(2) 0.042(2) 0.060(3) 0.0264(19) -0.018(2) -0.0122(16)
C3 0.0208(17) 0.0224(15) 0.0252(17) 0.0012(12) 0.0026(13) 0.0045(12)
C4 0.037(2) 0.0325(18) 0.0276(18) -0.0031(14) 0.0096(16) 0.0004(15)
C37 0.0222(17) 0.0387(18) 0.0126(15) 0.0044(13) 0.0016(13) -0.0056(13)
O19 0.0312(14) 0.0405(14) 0.0397(15) -0.0035(11) -0.0094(12) -0.0088(11)
O20 0.0551(18) 0.0424(15) 0.0321(14) 0.0067(11) -0.0030(13) -0.0085(12)
O18 0.0609(19) 0.0317(13) 0.0491(17) -0.0134(12) -0.0070(14) 0.0010(12)
O15 0.0369(15) 0.0528(15) 0.0272(13) -0.0046(11) -0.0016(11) -0.0011(12)
O17 0.0556(18) 0.0373(14) 0.0462(16) 0.0058(12) -0.0130(14) -0.0204(12)
O16 0.0434(18) 0.0566(18) 0.071(2) -0.0197(15) 0.0182(15) -0.0048(14)
C9 0.073(3) 0.0316(19) 0.0177(18) 0.0031(14) 0.0043(18) 0.0053(18)
F2 0.0900(19) 0.0337(12) 0.0388(13) 0.0048(9) 0.0218(13) -0.0094(11)
F3 0.0787(19) 0.0521(14) 0.0609(16) 0.0158(12) 0.0441(14) 0.0157(13)
F1 0.124(3) 0.0736(17) 0.0182(12) 0.0009(11) 0.0101(14) -0.0132(16)
C11 0.031(2) 0.0306(19) 0.053(3) 0.0097(17) -0.0063(18) -0.0050(15)
F8 0.0538(15) 0.0523(13) 0.0466(14) 0.0199(11) -0.0118(12) -0.0065(11)
F9 0.0488(15) 0.0341(12) 0.0798(18) 0.0041(11) 0.0156(13) 0.0074(10)
F7 0.0354(13) 0.0541(14) 0.096(2) 0.0338(13) -0.0214(13) -0.0166(11)
C10 0.078(4) 0.045(2) 0.033(2) 0.0038(18) 0.018(2) -0.022(2)
F5 0.080(2) 0.0687(17) 0.0490(15) 0.0257(13) -0.0154(14) -0.0066(15)
F4 0.105(2) 0.0473(15) 0.097(2) 0.0177(14) 0.0228(18) -0.0361(15)
F6 0.201(4) 0.087(2) 0.0353(16) 0.0055(14) 0.041(2) -0.022(2)
C2 0.023(2) 0.064(3) 0.053(3) -0.007(2) -0.0054(18) 0.0011(18)
C27 0.048(3) 0.055(2) 0.033(2) -0.0148(18) 0.0208(19) -0.0194(19)
C56 0.043(3) 0.062(3) 0.060(3) -0.024(2) 0.027(2) -0.021(2)
C69 0.104(4) 0.045(2) 0.054(3) -0.019(2) 0.027(3) -0.005(2)
C70 0.502(18) 0.055(4) 0.055(4) 0.003(3) 0.091(7) 0.099(7)
O21 0.077(3) 0.104(3) 0.053(2) -0.020(2) 0.0130(19) 0.023(2)
C71 0.302(12) 0.127(6) 0.046(4) 0.019(4) 0.050(6) 0.102(7)
C72 0.154(7) 0.170(7) 0.064(4) -0.024(4) -0.014(4) 0.097(6)

loop_
_atom_type_symbol
_atom_type_description
_atom_type_scat_dispersion_real
_atom_type_scat_dispersion_imag
_atom_type_scat_source
C C 0.0033 0.0016 'International Tables Vol C Tables 4.2.6.8 and 6.1.1.4'
H H 0.0000 0.0000 'International Tables Vol C Tables 4.2.6.8 and 6.1.1.4'
N N 0.0061 0.0033 'International Tables Vol C Tables 4.2.6.8 and 6.1.1.4'
O O 0.0106 0.0060 'International Tables Vol C Tables 4.2.6.8 and 6.1.1.4'
F F 0.0171 0.0103 'International Tables Vol C Tables 4.2.6.8 and 6.1.1.4'
S S 0.1246 0.1234 'International Tables Vol C Tables 4.2.6.8 and 6.1.1.4'
Mn Mn 0.3368 0.7283 'International Tables Vol C Tables 4.2.6.8 and 6.1.1.4'
Y Y -2.7962 3.5667 'International Tables Vol C Tables 4.2.6.8 and 6.1.1.4'

loop_
_geom_angle_atom_site_label_1
_geom_angle_atom_site_label_2
_geom_angle_atom_site_label_3
_geom_angle
_geom_angle_site_symmetry_1
_geom_angle_site_symmetry_3
O6 Y1 O1 80.96(8) . .
O6 Y1 O8 126.26(8) . .
O1 Y1 O8 80.01(7) . .
O6 Y1 O2 120.72(8) . .
O1 Y1 O2 71.06(7) . .
O8 Y1 O2 99.29(7) . .
O6 Y1 O12 80.31(8) . .
O1 Y1 O12 136.94(7) . .
O8 Y1 O12 80.53(7) . .
O2 Y1 O12 150.28(7) . .
O6 Y1 O10 76.19(7) . .
O1 Y1 O10 129.99(7) . .
O8 Y1 O10 147.91(7) . .
O2 Y1 O10 83.50(7) . .
O12 Y1 O10 81.73(7) . .
O6 Y1 O11 136.63(7) . .
O1 Y1 O11 141.02(7) . .
O8 Y1 O11 81.97(7) . .
O2 Y1 O11 78.18(7) . .
O12 Y1 O11 72.34(7) . .
O10 Y1 O11 67.21(7) . .
O6 Y1 Mn1 113.13(6) . .
O1 Y1 Mn1 40.19(5) . .
O8 Y1 Mn1 80.40(5) . .
O2 Y1 Mn1 33.61(5) . .
O12 Y1 Mn1 160.81(5) . .
O10 Y1 Mn1 114.02(5) . .
O11 Y1 Mn1 102.75(5) . .
O5 Mn1 O2 160.46(9) . .
O5 Mn1 O3 90.37(9) . .
O2 Mn1 O3 100.85(9) . .
O5 Mn1 N1 78.35(9) . .
O2 Mn1 N1 92.69(9) . .
O3 Mn1 N1 165.26(9) . .
O5 Mn1 O1 85.56(8) . .
O2 Mn1 O1 80.45(8) . .
O3 Mn1 O1 81.32(8) . .
N1 Mn1 O1 106.92(9) . .
O5 Mn1 N2 105.60(9) . .
O2 Mn1 N2 92.89(9) . .
O3 Mn1 N2 74.40(9) . .
N1 Mn1 N2 99.30(10) . .
O1 Mn1 N2 153.16(9) . .
O5 Mn1 Mn3 47.79(6) . .
O2 Mn1 Mn3 116.20(6) . .
O3 Mn1 Mn3 87.42(6) . .
N1 Mn1 Mn3 91.85(7) . .
O1 Mn1 Mn3 38.02(5) . .
N2 Mn1 Mn3 148.36(7) . .
O5 Mn1 Mn2 90.02(6) . .
O2 Mn1 Mn2 88.80(6) . .
O3 Mn1 Mn2 39.04(6) . .
N1 Mn1 Mn2 148.51(7) . .
O1 Mn1 Mn2 42.42(5) . .
N2 Mn1 Mn2 112.04(7) . .
Mn3 Mn1 Mn2 59.766(15) . .
O5 Mn1 Y1 120.22(6) . .
O2 Mn1 Y1 41.67(6) . .
O3 Mn1 Y1 103.74(6) . .
N1 Mn1 Y1 90.24(6) . .
O1 Mn1 Y1 42.06(5) . .
N2 Mn1 Y1 134.18(7) . .
Mn3 Mn1 Y1 74.728(15) . .
Mn2 Mn1 Y1 70.371(13) . .
O1 Mn3 O4 86.98(8) . .
O1 Mn3 O9 93.49(9) . .
O4 Mn3 O9 168.51(9) . .
O1 Mn3 N6 151.67(9) . .
O4 Mn3 N6 102.04(9) . .
O9 Mn3 N6 82.89(9) . .
O1 Mn3 N5 107.38(9) . .
O4 Mn3 N5 75.34(9) . .
O9 Mn3 N5 93.61(10) . .
N6 Mn3 N5 100.90(9) . .
O1 Mn3 O5 81.95(8) . .
O4 Mn3 O5 88.02(8) . .
O9 Mn3 O5 103.42(9) . .
N6 Mn3 O5 71.72(8) . .
N5 Mn3 O5 160.18(8) . .
O1 Mn3 Mn1 44.33(6) . .
O4 Mn3 Mn1 90.18(6) . .
O9 Mn3 Mn1 98.18(7) . .
N6 Mn3 Mn1 108.18(7) . .
N5 Mn3 Mn1 149.69(7) . .
O5 Mn3 Mn1 37.86(5) . .
O1 Mn3 Mn2 43.39(6) . .
O4 Mn3 Mn2 43.72(6) . .
O9 Mn3 Mn2 134.84(6) . .
N6 Mn3 Mn2 140.54(7) . .
N5 Mn3 Mn2 89.38(7) . .
O5 Mn3 Mn2 85.78(6) . .
Mn1 Mn3 Mn2 62.691(17) . .
O3 Mn2 O7 164.44(9) . .
O3 Mn2 O1 79.43(8) . .
O7 Mn2 O1 92.67(9) . .
O3 Mn2 O4 88.61(8) . .
O7 Mn2 O4 102.39(8) . .
O1 Mn2 O4 74.99(7) . .
O3 Mn2 N4 111.37(9) . .
O7 Mn2 N4 82.67(10) . .
O1 Mn2 N4 145.71(9) . .
O4 Mn2 N4 72.94(9) . .
O3 Mn2 N3 74.29(9) . .
O7 Mn2 N3 95.30(10) . .
O1 Mn2 N3 105.68(9) . .
O4 Mn2 N3 162.27(9) . .
N4 Mn2 N3 108.57(10) . .
O3 Mn2 Mn3 84.54(6) . .
O7 Mn2 Mn3 97.19(7) . .
O1 Mn2 Mn3 36.72(5) . .
O4 Mn2 Mn3 38.38(5) . .
N4 Mn2 Mn3 109.94(7) . .
N3 Mn2 Mn3 140.66(7) . .
O3 Mn2 Mn1 37.80(6) . .
O7 Mn2 Mn1 132.08(7) . .
O1 Mn2 Mn1 41.77(5) . .
O4 Mn2 Mn1 82.23(5) . .
N4 Mn2 Mn1 141.54(7) . .
N3 Mn2 Mn1 86.86(7) . .
Mn3 Mn2 Mn1 57.543(15) . .
O18 S3 O20 116.13(16) . .
O18 S3 O19 114.56(17) . .
O20 S3 O19 114.56(15) . .
O18 S3 C11 103.87(17) . .
O20 S3 C11 102.97(18) . .
O19 S3 C11 102.17(15) . .
O13 S1 O14 118.01(19) . .
O13 S1 O12 113.57(15) . .
O14 S1 O12 112.85(15) . .
O13 S1 C9 103.79(18) . .
O14 S1 C9 104.48(16) . .
O12 S1 C9 101.77(16) . .
O17 S2 O16 115.44(17) . .
O17 S2 O15 113.96(17) . .
O16 S2 O15 115.05(16) . .
O17 S2 C10 103.57(17) . .
O16 S2 C10 104.0(2) . .
O15 S2 C10 102.51(18) . .
C36 O5 Mn1 122.00(16) . .
C36 O5 Mn3 111.49(16) . .
Mn1 O5 Mn3 94.35(8) . .
C8 O11 C7 110.6(2) . .
C8 O11 Y1 124.90(18) . .
C7 O11 Y1 117.66(18) . .
O5 C36 C39 105.9(2) . .
O5 C36 C64 106.8(2) . .
C39 C36 C64 113.3(2) . .
O5 C36 C19 111.8(2) . .
C39 C36 C19 107.8(2) . .
C64 C36 C19 111.2(2) . .
C37 O3 Mn1 117.02(18) . .
C37 O3 Mn2 117.49(18) . .
Mn1 O3 Mn2 103.16(9) . .
C6 O10 C5 113.1(2) . .
C6 O10 Y1 112.05(17) . .
C5 O10 Y1 122.43(18) . .
C38 O4 Mn3 121.89(18) . .
C38 O4 Mn2 113.98(17) . .
Mn3 O4 Mn2 97.90(8) . .
O4 C38 C59 106.1(2) . .
O4 C38 C54 108.0(2) . .
C59 C38 C54 111.9(2) . .
O4 C38 C31 111.3(2) . .
C59 C38 C31 110.3(2) . .
C54 C38 C31 109.2(2) . .
C3 O8 Y1 137.4(2) . .
S1 O12 Y1 125.17(13) . .
C16 C17 C12 121.5(3) . .
C16 C17 H17 119.2 . .
C12 C17 H17 119.2 . .
Mn3 O1 Mn1 97.65(8) . .
Mn3 O1 Mn2 99.89(8) . .
Mn1 O1 Mn2 95.81(8) . .
Mn3 O1 Y1 138.34(10) . .
Mn1 O1 Y1 97.75(8) . .
Mn2 O1 Y1 116.69(9) . .
C17 C12 C13 118.4(3) . .
C17 C12 C18 121.7(3) . .
C13 C12 C18 119.6(3) . .
Mn1 O2 Y1 104.72(8) . .
C14 C13 C12 121.2(3) . .
C14 C13 H13 119.4 . .
C12 C13 H13 119.4 . .
C65 C66 C67 118.9(3) . .
C65 C66 H66 120.6 . .
C67 C66 H66 120.6 . .
C53 N3 C49 118.2(3) . .
C53 N3 Mn2 125.3(2) . .
C49 N3 Mn2 114.0(2) . .
C32 C31 C30 118.0(3) . .
C32 C31 C38 118.6(3) . .
C30 C31 C38 123.4(3) . .
C44 N2 C45 118.6(3) . .
C44 N2 Mn1 113.5(2) . .
C45 N2 Mn1 127.9(2) . .
C1 O6 Y1 145.3(2) . .
N6 C64 C68 122.0(3) . .
N6 C64 C36 115.7(3) . .
C68 C64 C36 122.2(3) . .
C20 C19 C18 118.7(3) . .
C20 C19 C36 120.0(3) . .
C18 C19 C36 121.2(3) . .
C59 N5 C63 119.8(3) . .
C59 N5 Mn3 113.14(19) . .
C63 N5 Mn3 124.3(2) . .
C16 C15 C14 120.9(3) . .
C16 C15 H15 119.5 . .
C14 C15 H15 119.5 . .
C22 C23 C18 122.1(3) . .
C22 C23 H23 118.9 . .
C18 C23 H23 118.9 . .
C33 C34 C35 118.9(3) . .
C33 C34 H34 120.6 . .
C35 C34 H34 120.6 . .
C39 N1 C43 118.6(3) . .
C39 N1 Mn1 113.56(19) . .
C43 N1 Mn1 126.5(2) . .
C64 C68 C67 118.5(3) . .
C64 C68 H68 120.7 . .
C67 C68 H68 120.7 . .
O11 C7 C6 106.7(2) . .
O11 C7 H7A 110.4 . .
C6 C7 H7A 110.4 . .
O11 C7 H7B 110.4 . .
C6 C7 H7B 110.4 . .
H7A C7 H7B 108.6 . .
N1 C43 C42 122.2(3) . .
N1 C43 H43 118.9 . .
C42 C43 H43 118.9 . .
C61 C62 C63 119.8(3) . .
C61 C62 H62 120.1 . .
C63 C62 H62 120.1 . .
C17 C16 C15 118.6(3) . .
C17 C16 C30 118.9(3) . .
C15 C16 C30 122.4(3) . .
C3 O9 Mn3 138.0(2) . .
N2 C44 C48 121.9(3) . .
N2 C44 C37 114.5(3) . .
C48 C44 C37 123.4(3) . .
C21 C20 C19 121.9(3) . .
C21 C20 H20 119.1 . .
C19 C20 H20 119.1 . .
C57 C58 C54 119.4(3) . .
C57 C58 H58 120.3 . .
C54 C58 H58 120.3 . .
C34 C33 C32 119.9(3) . .
C34 C33 H33 120.0 . .
C32 C33 H33 120.0 . .
C65 N6 C64 118.6(3) . .
C65 N6 Mn3 123.2(2) . .
C64 N6 Mn3 117.76(19) . .
C66 C67 C68 119.5(3) . .
C66 C67 H67 120.3 . .
C68 C67 H67 120.3 . .
C34 C35 C30 122.4(3) . .
C34 C35 H35 118.8 . .
C30 C35 H35 118.8 . .
C21 C22 C23 119.2(3) . .
C21 C22 H22 120.4 . .
C23 C22 H22 120.4 . .
C13 C14 C15 119.0(3) . .
C13 C14 C24 121.8(3) . .
C15 C14 C24 119.2(3) . .
C35 C30 C31 118.5(3) . .
C35 C30 C16 117.5(3) . .
C31 C30 C16 124.0(3) . .
C43 C42 C41 119.1(3) . .
C43 C42 H42 120.5 . .
C41 C42 H42 120.5 . .
C33 C32 C31 122.1(3) . .
C33 C32 H32 119.0 . .
C31 C32 H32 119.0 . .
O10 C6 C7 110.1(3) . .
O10 C6 H6A 109.6 . .
C7 C6 H6A 109.6 . .
O10 C6 H6B 109.6 . .
C7 C6 H6B 109.6 . .
H6A C6 H6B 108.2 . .
C26 C25 C24 118.2(3) . .
C26 C25 C37 119.1(3) . .
C24 C25 C37 122.8(3) . .
N3 C49 C50 121.2(3) . .
N3 C49 C37 112.1(3) . .
C50 C49 C37 126.6(3) . .
C29 C24 C25 118.2(3) . .
C29 C24 C14 117.9(3) . .
C25 C24 C14 123.9(3) . .
C46 C47 C48 119.4(4) . .
C46 C47 H47 120.3 . .
C48 C47 H47 120.3 . .
N5 C63 C62 121.0(4) . .
N5 C63 H63 119.5 . .
C62 C63 H63 119.5 . .
O7 C1 O6 123.0(3) . .
O7 C1 C2 119.1(3) . .
O6 C1 C2 117.9(3) . .
C1 O7 Mn2 125.3(2) . .
N5 C59 C60 121.3(3) . .
N5 C59 C38 113.5(3) . .
C60 C59 C38 125.2(3) . .
C22 C21 C20 119.6(3) . .
C22 C21 H21 120.2 . .
C20 C21 H21 120.2 . .
C51 C52 C53 117.5(3) . .
C51 C52 H52 121.2 . .
C53 C52 H52 121.2 . .
C23 C18 C19 118.5(3) . .
C23 C18 C12 118.3(3) . .
C19 C18 C12 123.1(2) . .
N2 C45 C46 122.1(4) . .
N2 C45 H45 118.9 . .
C46 C45 H45 118.9 . .
O10 C5 H5A 109.5 . .
O10 C5 H5B 109.5 . .
H5A C5 H5B 109.5 . .
O10 C5 H5C 109.5 . .
H5A C5 H5C 109.5 . .
H5B C5 H5C 109.5 . .
C39 C40 C41 118.4(3) . .
C39 C40 H40 120.8 . .
C41 C40 H40 120.8 . .
O11 C8 H8A 109.5 . .
O11 C8 H8B 109.5 . .
H8A C8 H8B 109.5 . .
O11 C8 H8C 109.5 . .
H8A C8 H8C 109.5 . .
H8B C8 H8C 109.5 . .
C42 C41 C40 119.4(3) . .
C42 C41 H41 120.3 . .
C40 C41 H41 120.3 . .
N4 C54 C58 121.7(3) . .
N4 C54 C38 116.0(3) . .
C58 C54 C38 122.2(3) . .
C29 C28 C27 119.5(3) . .
C29 C28 H28 120.2 . .
C27 C28 H28 120.2 . .
C44 C48 C47 118.9(4) . .
C44 C48 H48 120.6 . .
C47 C48 H48 120.6 . .
C27 C26 C25 122.3(3) . .
C27 C26 H26 118.9 . .
C25 C26 H26 118.9 . .
N6 C65 C66 122.4(3) . .
N6 C65 H65 118.8 . .
C66 C65 H65 118.8 . .
C59 C60 C61 118.6(4) . .
C59 C60 H60 120.7 . .
C61 C60 H60 120.7 . .
N4 C55 C56 122.7(3) . .
N4 C55 H55 118.7 . .
C56 C55 H55 118.7 . .
C52 C51 C50 119.8(3) . .
C52 C51 H51 120.1 . .
C50 C51 H51 120.1 . .
N3 C53 C52 123.5(3) . .
N3 C53 H53 118.2 . .
C52 C53 H53 118.2 . .
C55 N4 C54 118.7(3) . .
C55 N4 Mn2 125.6(2) . .
C54 N4 Mn2 115.2(2) . .
N1 C39 C40 122.2(3) . .
N1 C39 C36 112.4(3) . .
C40 C39 C36 125.3(3) . .
C49 C50 C51 119.5(3) . .
C49 C50 H50 120.2 . .
C51 C50 H50 120.2 . .
C58 C57 C56 119.2(3) . .
C58 C57 H57 120.4 . .
C56 C57 H57 120.4 . .
C28 C29 C24 122.3(3) . .
C28 C29 H29 118.9 . .
C24 C29 H29 118.9 . .
C62 C61 C60 119.5(3) . .
C62 C61 H61 120.3 . .
C60 C61 H61 120.3 . .
C47 C46 C45 119.0(4) . .
C47 C46 H46 120.5 . .
C45 C46 H46 120.5 . .
O8 C3 O9 124.3(3) . .
O8 C3 C4 118.7(3) . .
O9 C3 C4 117.0(3) . .
C3 C4 H4A 109.5 . .
C3 C4 H4B 109.5 . .
H4A C4 H4B 109.5 . .
C3 C4 H4C 109.5 . .
H4A C4 H4C 109.5 . .
H4B C4 H4C 109.5 . .
O3 C37 C44 107.5(3) . .
O3 C37 C49 107.2(2) . .
C44 C37 C49 112.3(3) . .
O3 C37 C25 111.6(2) . .
C44 C37 C25 109.7(2) . .
C49 C37 C25 108.6(3) . .
F2 C9 F1 107.5(3) . .
F2 C9 F3 107.2(3) . .
F1 C9 F3 107.7(3) . .
F2 C9 S1 112.1(3) . .
F1 C9 S1 111.0(3) . .
F3 C9 S1 111.1(2) . .
F7 C11 F8 108.0(3) . .
F7 C11 F9 107.9(3) . .
F8 C11 F9 107.2(3) . .
F7 C11 S3 111.2(2) . .
F8 C11 S3 111.5(3) . .
F9 C11 S3 111.0(3) . .
F6 C10 F4 108.2(3) . .
F6 C10 F5 106.8(4) . .
F4 C10 F5 106.8(4) . .
F6 C10 S2 112.4(3) . .
F4 C10 S2 111.1(3) . .
F5 C10 S2 111.3(3) . .
C1 C2 H2A 109.5 . .
C1 C2 H2B 109.5 . .
H2A C2 H2B 109.5 . .
C1 C2 H2C 109.5 . .
H2A C2 H2C 109.5 . .
H2B C2 H2C 109.5 . .
C28 C27 C26 119.5(3) . .
C28 C27 H27 120.2 . .
C26 C27 H27 120.2 . .
C57 C56 C55 118.2(4) . .
C57 C56 H56 120.9 . .
C55 C56 H56 120.9 . .
C70 C69 H69A 109.5 . .
C70 C69 H69B 109.5 . .
H69A C69 H69B 109.5 . .
C70 C69 H69C 109.5 . .
H69A C69 H69C 109.5 . .
H69B C69 H69C 109.5 . .
O21 C70 C69 124.6(5) . .
O21 C70 H70A 106.2 . .
C69 C70 H70A 106.2 . .
O21 C70 H70B 106.2 . .
C69 C70 H70B 106.2 . .
H70A C70 H70B 106.4 . .
C70 O21 C71 127.3(5) . .
C72 C71 O21 123.6(6) . .
C72 C71 H71A 106.4 . .
O21 C71 H71A 106.4 . .
C72 C71 H71B 106.4 . .
O21 C71 H71B 106.4 . .
H71A C71 H71B 106.5 . .
C71 C72 H72A 109.5 . .
C71 C72 H72B 109.5 . .
H72A C72 H72B 109.5 . .
C71 C72 H72C 109.5 . .
H72A C72 H72C 109.5 . .
H72B C72 H72C 109.5 . .

loop_
_geom_bond_atom_site_label_1
_geom_bond_atom_site_label_2
_geom_bond_distance
_geom_bond_site_symmetry_2
Y1 O6 2.212(2) .
Y1 O1 2.2320(19) .
Y1 O8 2.256(2) .
Y1 O2 2.2692(19) .
Y1 O12 2.348(2) .
Y1 O10 2.405(2) .
Y1 O11 2.476(2) .
Y1 Mn1 3.3012(5) .
Mn1 O5 1.8770(19) .
Mn1 O2 1.8892(19) .
Mn1 O3 2.021(2) .
Mn1 N1 2.122(3) .
Mn1 O1 2.150(2) .
Mn1 N2 2.197(3) .
Mn1 Mn3 3.0493(7) .
Mn1 Mn2 3.2111(7) .
Mn3 O1 1.8950(19) .
Mn3 O4 1.957(2) .
Mn3 O9 1.974(2) .
Mn3 N6 2.126(3) .
Mn3 N5 2.240(3) .
Mn3 O5 2.2652(19) .
Mn3 Mn2 3.1223(7) .
Mn2 O3 2.077(2) .
Mn2 O7 2.119(3) .
Mn2 O1 2.177(2) .
Mn2 O4 2.179(2) .
Mn2 N4 2.212(3) .
Mn2 N3 2.248(3) .
S3 O18 1.424(3) .
S3 O20 1.443(3) .
S3 O19 1.451(2) .
S3 C11 1.819(4) .
S1 O13 1.421(3) .
S1 O14 1.428(3) .
S1 O12 1.452(2) .
S1 C9 1.820(4) .
S2 O17 1.433(2) .
S2 O16 1.433(3) .
S2 O15 1.436(3) .
S2 C10 1.813(4) .
O5 C36 1.414(4) .
O11 C8 1.439(4) .
O11 C7 1.444(4) .
C36 C39 1.544(4) .
C36 C64 1.545(4) .
C36 C19 1.563(4) .
O3 C37 1.392(4) .
O10 C6 1.435(4) .
O10 C5 1.444(4) .
O4 C38 1.418(3) .
C38 C59 1.539(4) .
C38 C54 1.555(4) .
C38 C31 1.559(4) .
O8 C3 1.268(3) .
C17 C16 1.386(4) .
C17 C12 1.387(4) .
C17 H17 0.9500 .
C12 C13 1.398(4) .
C12 C18 1.480(4) .
C13 C14 1.377(4) .
C13 H13 0.9500 .
C66 C65 1.367(5) .
C66 C67 1.383(5) .
C66 H66 0.9500 .
N3 C53 1.337(4) .
N3 C49 1.359(4) .
C31 C32 1.391(4) .
C31 C30 1.403(4) .
N2 C44 1.342(4) .
N2 C45 1.347(4) .
O6 C1 1.267(4) .
C64 N6 1.354(4) .
C64 C68 1.374(4) .
C19 C20 1.392(4) .
C19 C18 1.407(4) .
N5 C59 1.341(4) .
N5 C63 1.349(4) .
C15 C16 1.389(4) .
C15 C14 1.396(4) .
C15 H15 0.9500 .
C23 C22 1.388(4) .
C23 C18 1.398(4) .
C23 H23 0.9500 .
C34 C33 1.372(5) .
C34 C35 1.375(4) .
C34 H34 0.9500 .
N1 C39 1.346(4) .
N1 C43 1.354(4) .
C68 C67 1.389(4) .
C68 H68 0.9500 .
C7 C6 1.500(5) .
C7 H7A 0.9900 .
C7 H7B 0.9900 .
C43 C42 1.368(5) .
C43 H43 0.9500 .
C62 C61 1.361(6) .
C62 C63 1.379(5) .
C62 H62 0.9500 .
C16 C30 1.487(4) .
O9 C3 1.273(4) .
C44 C48 1.374(5) .
C44 C37 1.543(4) .
C20 C21 1.392(4) .
C20 H20 0.9500 .
C58 C57 1.374(5) .
C58 C54 1.382(4) .
C58 H58 0.9500 .
C33 C32 1.388(4) .
C33 H33 0.9500 .
N6 C65 1.345(4) .
C67 H67 0.9500 .
C35 C30 1.402(4) .
C35 H35 0.9500 .
C22 C21 1.379(4) .
C22 H22 0.9500 .
C14 C24 1.482(4) .
C42 C41 1.381(5) .
C42 H42 0.9500 .
C32 H32 0.9500 .
C6 H6A 0.9900 .
C6 H6B 0.9900 .
C25 C26 1.390(5) .
C25 C24 1.416(4) .
C25 C37 1.553(4) .
C49 C50 1.374(4) .
C49 C37 1.543(4) .
C24 C29 1.396(5) .
C47 C46 1.366(6) .
C47 C48 1.386(5) .
C47 H47 0.9500 .
C63 H63 0.9500 .
C1 O7 1.252(4) .
C1 C2 1.493(5) .
C59 C60 1.383(5) .
C21 H21 0.9500 .
C52 C51 1.376(5) .
C52 C53 1.385(5) .
C52 H52 0.9500 .
C45 C46 1.374(5) .
C45 H45 0.9500 .
C5 H5A 0.9800 .
C5 H5B 0.9800 .
C5 H5C 0.9800 .
C40 C39 1.378(4) .
C40 C41 1.395(4) .
C40 H40 0.9500 .
C8 H8A 0.9800 .
C8 H8B 0.9800 .
C8 H8C 0.9800 .
C41 H41 0.9500 .
C54 N4 1.341(4) .
C28 C29 1.374(5) .
C28 C27 1.373(5) .
C28 H28 0.9500 .
C48 H48 0.9500 .
C26 C27 1.381(5) .
C26 H26 0.9500 .
C65 H65 0.9500 .
C60 C61 1.394(5) .
C60 H60 0.9500 .
C55 N4 1.331(4) .
C55 C56 1.390(5) .
C55 H55 0.9500 .
C51 C50 1.384(5) .
C51 H51 0.9500 .
C53 H53 0.9500 .
C50 H50 0.9500 .
C57 C56 1.379(5) .
C57 H57 0.9500 .
C29 H29 0.9500 .
C61 H61 0.9500 .
C46 H46 0.9500 .
C3 C4 1.487(5) .
C4 H4A 0.9800 .
C4 H4B 0.9800 .
C4 H4C 0.9800 .
C9 F2 1.322(4) .
C9 F1 1.323(4) .
C9 F3 1.333(4) .
C11 F7 1.326(4) .
C11 F8 1.329(5) .
C11 F9 1.337(4) .
C10 F6 1.302(5) .
C10 F4 1.331(4) .
C10 F5 1.343(5) .
C2 H2A 0.9800 .
C2 H2B 0.9800 .
C2 H2C 0.9800 .
C27 H27 0.9500 .
C56 H56 0.9500 .
C69 C70 1.418(8) .
C69 H69A 0.9800 .
C69 H69B 0.9800 .
C69 H69C 0.9800 .
C70 O21 1.251(7) .
C70 H70A 0.9900 .
C70 H70B 0.9900 .
O21 C71 1.371(7) .
C71 C72 1.293(8) .
C71 H71A 0.9900 .
C71 H71B 0.9900 .
C72 H72A 0.9800 .
C72 H72B 0.9800 .
C72 H72C 0.9800 .
